data_2242673
loop_
_publ_author_name
'Pai, Nikhila'
'Foro, Sabine'
'Thimme Gowda, B.'

_publ_section_title
;
 Crystal structure and Hirshfeld surface analysis of
 (<i>Z</i>)-4-chloro-<i>N</i>'-(4-oxothiazolidin-2-ylidene)benzenesulfonohydrazide
 monohydrate
;
_journal_coeditor_code RZ5243
_journal_issue 11
_journal_name_full 'Acta Crystallographica Section E'
_journal_page_first 1569
_journal_page_last 1573
_journal_paper_doi 10.1107/S2056989018013658
_journal_volume 74
_journal_year 2018
_chemical_formula_iupac 'C9 H8 Cl N3 O3 S2, H2 O'
_chemical_formula_moiety 'C9 H8 Cl N3 O3 S2, H2 O'
_chemical_formula_sum 'C9 H10 Cl N3 O4 S2'
_chemical_formula_weight 323.77
_chemical_name_systematic '(<i>Z</i>)-4-Chloro-<i>N</i>'-(4-oxothiazolidin-2-ylidene)benzenesulfonohydrazide monohydrate'
_space_group_crystal_system triclinic
_space_group_IT_number 2
_space_group_name_Hall '-P 1'
_space_group_name_H-M_alt 'P -1'
_symmetry_space_group_name_Hall '-P 1'
_symmetry_space_group_name_H-M 'P -1'
_atom_sites_solution_hydrogens mixed
_audit_creation_method SHELXL-2014/6
_cell_angle_alpha 96.950(10)
_cell_angle_beta 99.490(10)
_cell_angle_gamma 106.080(10)
_cell_formula_units_Z 4
_cell_length_a 7.6276(6)
_cell_length_b 11.0900(10)
_cell_length_c 17.116(2)
_cell_measurement_reflns_used 2682
_cell_measurement_temperature 293(2)
_cell_measurement_theta_max 27.80
_cell_measurement_theta_min 2.84
_cell_volume 1350.8(2)
_computing_cell_refinement
;
CrysAlis RED (Oxford Diffraction, 2009)
;
_computing_data_collection
;
CrysAlis CCD (Oxford Diffraction, 2009)
;
_computing_data_reduction
;
CrysAlis RED (Oxford Diffraction, 2009)
;
_computing_molecular_graphics
;
PLATON (Spek, 2009)
;
_computing_publication_material
;
SHELXL2014 (Sheldrick, 2015)
;
_computing_structure_refinement
;
SHELXL2014 (Sheldrick, 2015)
;
_computing_structure_solution
;
SHELXS2013 (Sheldrick, 2008)
;
_diffrn_ambient_temperature 293(2)
_diffrn_measured_fraction_theta_full 0.998
_diffrn_measured_fraction_theta_max 0.997
_diffrn_measurement_device_type
;
Oxford Diffraction Xcalibur Single Crystal X-ray diffractometer
with a Sapphire CCD detector
;
_diffrn_measurement_method
;
Rotation method data acquisition using omega scans
;
_diffrn_radiation_type MoK\a
_diffrn_radiation_wavelength 0.71073
_diffrn_reflns_av_R_equivalents 0.0258
_diffrn_reflns_av_unetI/netI 0.0391
_diffrn_reflns_limit_h_max 5
_diffrn_reflns_limit_h_min -9
_diffrn_reflns_limit_k_max 13
_diffrn_reflns_limit_k_min -13
_diffrn_reflns_limit_l_max 20
_diffrn_reflns_limit_l_min -20
_diffrn_reflns_number 8631
_diffrn_reflns_theta_full 25.242
_diffrn_reflns_theta_max 25.348
_diffrn_reflns_theta_min 2.841
_diffrn_source 'Enhance (Mo) X-ray Source'
_exptl_absorpt_coefficient_mu 0.604
_exptl_absorpt_correction_T_max 0.965
_exptl_absorpt_correction_T_min 0.785
_exptl_absorpt_correction_type multi-scan
_exptl_absorpt_process_details
;
(CrysAlis RED; Oxford Diffraction, 2009)
;
_exptl_crystal_colour colourless
_exptl_crystal_density_diffrn 1.592
_exptl_crystal_description prism
_exptl_crystal_F_000 664
_exptl_crystal_size_max 0.420
_exptl_crystal_size_mid 0.200
_exptl_crystal_size_min 0.060
_refine_diff_density_max 0.515
_refine_diff_density_min -0.246
_refine_ls_extinction_method none
_refine_ls_goodness_of_fit_ref 1.053
_refine_ls_hydrogen_treatment mixed
_refine_ls_matrix_type full
_refine_ls_number_parameters 367
_refine_ls_number_reflns 4935
_refine_ls_number_restraints 8
_refine_ls_restrained_S_all 1.053
_refine_ls_R_factor_all 0.0896
_refine_ls_R_factor_gt 0.0576
_refine_ls_shift/su_max 0.001
_refine_ls_shift/su_mean 0.000
_refine_ls_structure_factor_coef Fsqd
_refine_ls_weighting_details 'w=1/[\s^2^(Fo^2^)+(0.0767P)^2^+1.1929P] where P=(Fo^2^+2Fc^2^)/3'
_refine_ls_weighting_scheme calc
_refine_ls_wR_factor_gt 0.1442
_refine_ls_wR_factor_ref 0.1607
_reflns_number_gt 3375
_reflns_number_total 4935
_reflns_threshold_expression 'I > 2\s(I)'
_cod_data_source_file rz5243sup1.cif
_cod_data_source_block I
_cod_database_code 2242673
_shelx_space_group_comment
;
The symmetry employed for this shelxl refinement is uniquely defined
by the following loop, which should always be used as a source of
symmetry information in preference to the above space-group names.
They are only intended as comments.
;
_shelx_estimated_absorpt_t_min 0.785
_shelx_estimated_absorpt_t_max 0.965
_shelxl_version_number 2014/6

loop_
_space_group_symop_operation_xyz
'x, y, z'
'-x, -y, -z'

loop_
_atom_site_type_symbol
_atom_site_label
_atom_site_fract_x
_atom_site_fract_y
_atom_site_fract_z
_atom_site_U_iso_or_equiv
_atom_site_adp_type
_atom_site_calc_flag
_atom_site_occupancy
Cl Cl1 0.33684(17) 0.77231(13) 0.00096(7) 0.0689(4) Uani d 1
S S1 0.23228(14) 1.01774(10) 0.33163(6) 0.0479(3) Uani d 1
S S2 -0.21540(16) 0.96967(12) 0.42899(7) 0.0594(3) Uani d 1
O O1 0.3605(4) 1.1427(3) 0.35513(19) 0.0659(9) Uani d 1
O O2 0.2255(4) 0.9268(3) 0.38508(18) 0.0626(8) Uani d 1
O O3 -0.6004(5) 0.6450(3) 0.3600(2) 0.0732(10) Uani d 1
N N1 0.0248(5) 1.0382(3) 0.3165(2) 0.0484(8) Uani d 1
H H1N 0.024(6) 1.086(4) 0.282(2) 0.058 Uiso d 1
N N2 -0.1246(4) 0.9225(3) 0.2827(2) 0.0471(8) Uani d 1
N N3 -0.3702(4) 0.7765(3) 0.3134(2) 0.0460(8) Uani d 1
H H3N -0.380(6) 0.721(3) 0.2726(19) 0.055 Uiso d 1
C C1 0.2676(5) 0.9482(4) 0.2392(2) 0.0421(9) Uani d 1
C C2 0.2102(6) 0.8168(4) 0.2167(3) 0.0515(10) Uani d 1
H H2 0.1557 0.7651 0.2505 0.062 Uiso calc 1
C C3 0.2345(6) 0.7627(4) 0.1432(3) 0.0523(11) Uani d 1
H H3 0.1967 0.6747 0.1273 0.063 Uiso calc 1
C C4 0.3146(5) 0.8409(4) 0.0946(2) 0.0475(10) Uani d 1
C C5 0.3755(7) 0.9718(5) 0.1168(3) 0.0617(12) Uani d 1
H H5 0.4315 1.0231 0.0831 0.074 Uiso calc 1
C C6 0.3514(7) 1.0250(4) 0.1899(3) 0.0577(12) Uani d 1
H H6 0.3920 1.1131 0.2060 0.069 Uiso calc 1
C C7 -0.2275(5) 0.8889(4) 0.3335(2) 0.0419(9) Uani d 1
C C8 -0.4741(6) 0.7422(5) 0.3700(3) 0.0522(11) Uani d 1
C C9 -0.4074(6) 0.8429(5) 0.4445(3) 0.0600(12) Uani d 1
H H9A -0.3669 0.8068 0.4905 0.072 Uiso calc 1
H H9B -0.5080 0.8761 0.4549 0.072 Uiso calc 1
Cl Cl2 0.8418(2) 0.63805(14) 0.57661(8) 0.0805(4) Uani d 1
S S3 0.78365(15) 0.43436(10) 0.21411(7) 0.0511(3) Uani d 1
S S4 0.74715(17) 0.59857(12) 0.02143(7) 0.0603(3) Uani d 1
O O4 0.9602(4) 0.4892(3) 0.1948(2) 0.0670(9) Uani d 1
O O5 0.7003(5) 0.2980(3) 0.1978(2) 0.0691(9) Uani d 1
O O6 0.8569(5) 0.9655(4) 0.0519(2) 0.0762(10) Uani d 1
N N4 0.6297(5) 0.4853(3) 0.1590(2) 0.0501(9) Uani d 1
H H4N 0.541(5) 0.458(4) 0.183(3) 0.060 Uiso d 1
N N5 0.6762(5) 0.6224(3) 0.1738(2) 0.0468(8) Uani d 1
N N6 0.7780(5) 0.8026(3) 0.12079(19) 0.0473(8) Uani d 1
H H6N 0.804(6) 0.847(4) 0.1678(15) 0.057 Uiso d 1
C C10 0.8011(5) 0.4900(4) 0.3167(3) 0.0461(10) Uani d 1
C C11 0.9365(6) 0.6028(4) 0.3554(3) 0.0593(12) Uani d 1
H H11 1.0191 0.6482 0.3273 0.071 Uiso calc 1
C C12 0.9484(6) 0.6473(4) 0.4349(3) 0.0605(12) Uani d 1
H H12 1.0383 0.7233 0.4607 0.073 Uiso calc 1
C C13 0.8276(6) 0.5797(4) 0.4762(3) 0.0540(11) Uani d 1
C C14 0.6935(6) 0.4666(5) 0.4392(3) 0.0611(12) Uani d 1
H H14 0.6137 0.4207 0.4682 0.073 Uiso calc 1
C C15 0.6792(6) 0.4226(4) 0.3595(3) 0.0566(11) Uani d 1
H H15 0.5875 0.3474 0.3339 0.068 Uiso calc 1
C C16 0.7281(5) 0.6717(4) 0.1146(2) 0.0438(9) Uani d 1
C C17 0.8171(6) 0.8523(5) 0.0550(3) 0.0575(12) Uani d 1
C C18 0.8040(7) 0.7499(5) -0.0134(3) 0.0652(13) Uani d 1
H H18A 0.9219 0.7657 -0.0308 0.078 Uiso calc 1
H H18B 0.7080 0.7488 -0.0586 0.078 Uiso calc 1
O O7 0.9751(5) 0.1699(4) 0.1821(3) 0.0766(10) Uani d 1
H H71 0.880(5) 0.191(6) 0.182(4) 0.092 Uiso d 1
H H72 0.933(8) 0.112(4) 0.143(3) 0.092 Uiso d 1
O O8 0.3062(6) 0.4099(6) 0.2195(4) 0.1111(16) Uani d 1
H H81 0.195(4) 0.390(7) 0.199(4) 0.133 Uiso d 1
H H82 0.303(12) 0.472(5) 0.250(4) 0.133 Uiso d 1

loop_
_atom_site_aniso_label
_atom_site_aniso_U_11
_atom_site_aniso_U_22
_atom_site_aniso_U_33
_atom_site_aniso_U_12
_atom_site_aniso_U_13
_atom_site_aniso_U_23
Cl1 0.0697(8) 0.0852(9) 0.0517(7) 0.0274(7) 0.0175(6) -0.0042(6)
S1 0.0486(6) 0.0477(6) 0.0378(6) 0.0020(5) 0.0078(4) 0.0023(5)
S2 0.0572(7) 0.0670(8) 0.0452(6) 0.0120(6) 0.0114(5) -0.0085(5)
O1 0.0601(19) 0.057(2) 0.059(2) -0.0078(15) 0.0119(15) -0.0071(15)
O2 0.070(2) 0.072(2) 0.0449(18) 0.0156(17) 0.0139(15) 0.0183(16)
O3 0.059(2) 0.068(2) 0.088(3) 0.0044(18) 0.0237(18) 0.0185(19)
N1 0.049(2) 0.039(2) 0.049(2) 0.0029(16) 0.0122(17) -0.0008(15)
N2 0.0460(19) 0.046(2) 0.0420(19) 0.0047(16) 0.0111(16) -0.0001(15)
N3 0.0411(18) 0.049(2) 0.042(2) 0.0083(16) 0.0061(15) 0.0010(16)
C1 0.039(2) 0.041(2) 0.044(2) 0.0106(17) 0.0078(17) 0.0082(18)
C2 0.057(3) 0.042(2) 0.053(3) 0.007(2) 0.015(2) 0.014(2)
C3 0.058(3) 0.041(2) 0.055(3) 0.011(2) 0.018(2) 0.002(2)
C4 0.046(2) 0.056(3) 0.043(2) 0.019(2) 0.0111(18) 0.002(2)
C5 0.079(3) 0.058(3) 0.052(3) 0.013(2) 0.030(2) 0.017(2)
C6 0.077(3) 0.037(2) 0.056(3) 0.006(2) 0.025(2) 0.010(2)
C7 0.038(2) 0.046(2) 0.039(2) 0.0147(18) 0.0014(17) 0.0022(18)
C8 0.044(2) 0.060(3) 0.057(3) 0.020(2) 0.011(2) 0.014(2)
C9 0.056(3) 0.080(3) 0.052(3) 0.027(2) 0.021(2) 0.013(2)
Cl2 0.0968(10) 0.0802(10) 0.0634(8) 0.0332(8) 0.0091(7) 0.0040(7)
S3 0.0483(6) 0.0431(6) 0.0643(7) 0.0136(5) 0.0182(5) 0.0104(5)
S4 0.0632(7) 0.0641(8) 0.0448(6) 0.0112(6) 0.0121(5) -0.0066(5)
O4 0.0518(18) 0.073(2) 0.084(2) 0.0203(16) 0.0285(17) 0.0204(19)
O5 0.084(2) 0.0379(17) 0.087(3) 0.0158(16) 0.0302(19) 0.0047(16)
O6 0.097(3) 0.066(2) 0.071(2) 0.021(2) 0.028(2) 0.0261(19)
N4 0.052(2) 0.041(2) 0.050(2) 0.0078(17) 0.0055(16) -0.0003(16)
N5 0.052(2) 0.044(2) 0.042(2) 0.0137(16) 0.0069(16) 0.0037(16)
N6 0.057(2) 0.051(2) 0.0315(18) 0.0168(17) 0.0033(16) 0.0056(16)
C10 0.038(2) 0.039(2) 0.058(3) 0.0082(18) 0.0031(18) 0.0137(19)
C11 0.056(3) 0.050(3) 0.061(3) -0.003(2) 0.008(2) 0.020(2)
C12 0.059(3) 0.039(3) 0.068(3) -0.001(2) -0.006(2) 0.013(2)
C13 0.057(3) 0.047(3) 0.058(3) 0.021(2) 0.001(2) 0.014(2)
C14 0.057(3) 0.059(3) 0.063(3) 0.007(2) 0.017(2) 0.015(2)
C15 0.043(2) 0.047(3) 0.072(3) 0.0000(19) 0.016(2) 0.006(2)
C16 0.038(2) 0.050(3) 0.040(2) 0.0146(18) 0.0011(17) 0.0015(19)
C17 0.052(3) 0.072(3) 0.047(3) 0.016(2) 0.010(2) 0.011(2)
C18 0.072(3) 0.073(3) 0.049(3) 0.016(3) 0.018(2) 0.011(2)
O7 0.077(3) 0.065(2) 0.093(3) 0.030(2) 0.013(2) 0.0167(19)
O8 0.056(2) 0.146(5) 0.131(4) 0.030(3) 0.029(3) 0.013(3)

loop_
_atom_type_symbol
_atom_type_description
_atom_type_scat_dispersion_real
_atom_type_scat_dispersion_imag
_atom_type_scat_source
C C 0.0033 0.0016 'International Tables Vol C Tables 4.2.6.8 and 6.1.1.4'
H H 0.0000 0.0000 'International Tables Vol C Tables 4.2.6.8 and 6.1.1.4'
Cl Cl 0.1484 0.1585 'International Tables Vol C Tables 4.2.6.8 and 6.1.1.4'
N N 0.0061 0.0033 'International Tables Vol C Tables 4.2.6.8 and 6.1.1.4'
O O 0.0106 0.0060 'International Tables Vol C Tables 4.2.6.8 and 6.1.1.4'
S S 0.1246 0.1234 'International Tables Vol C Tables 4.2.6.8 and 6.1.1.4'

loop_
_geom_angle_atom_site_label_1
_geom_angle_atom_site_label_2
_geom_angle_atom_site_label_3
_geom_angle
O1 S1 O2 120.4(2)
O1 S1 N1 105.18(19)
O2 S1 N1 105.77(19)
O1 S1 C1 108.45(19)
O2 S1 C1 107.88(19)
N1 S1 C1 108.64(18)
C7 S2 C9 91.4(2)
N2 N1 S1 113.6(3)
N2 N1 H1N 106(3)
S1 N1 H1N 107(3)
C7 N2 N1 111.2(3)
C7 N3 C8 117.6(4)
C7 N3 H3N 122(3)
C8 N3 H3N 119(3)
C6 C1 C2 120.4(4)
C6 C1 S1 119.8(3)
C2 C1 S1 119.8(3)
C1 C2 C3 119.6(4)
C1 C2 H2 120.2
C3 C2 H2 120.2
C4 C3 C2 119.0(4)
C4 C3 H3 120.5
C2 C3 H3 120.5
C3 C4 C5 122.1(4)
C3 C4 Cl1 118.6(3)
C5 C4 Cl1 119.2(3)
C4 C5 C6 118.7(4)
C4 C5 H5 120.7
C6 C5 H5 120.7
C1 C6 C5 120.2(4)
C1 C6 H6 119.9
C5 C6 H6 119.9
N2 C7 N3 119.3(4)
N2 C7 S2 128.6(3)
N3 C7 S2 112.1(3)
O3 C8 N3 123.9(4)
O3 C8 C9 125.7(4)
N3 C8 C9 110.4(4)
C8 C9 S2 108.4(3)
C8 C9 H9A 110.0
S2 C9 H9A 110.0
C8 C9 H9B 110.0
S2 C9 H9B 110.0
H9A C9 H9B 108.4
O4 S3 O5 119.9(2)
O4 S3 N4 107.3(2)
O5 S3 N4 103.2(2)
O4 S3 C10 107.8(2)
O5 S3 C10 108.6(2)
N4 S3 C10 109.61(18)
C16 S4 C18 91.4(2)
N5 N4 S3 112.3(3)
N5 N4 H4N 106(3)
S3 N4 H4N 97(3)
C16 N5 N4 112.6(3)
C17 N6 C16 117.8(4)
C17 N6 H6N 124(3)
C16 N6 H6N 117(3)
C11 C10 C15 119.4(4)
C11 C10 S3 120.0(3)
C15 C10 S3 120.6(3)
C12 C11 C10 120.1(4)
C12 C11 H11 119.9
C10 C11 H11 119.9
C13 C12 C11 119.7(4)
C13 C12 H12 120.1
C11 C12 H12 120.1
C12 C13 C14 121.2(5)
C12 C13 Cl2 119.4(4)
C14 C13 Cl2 119.4(4)
C15 C14 C13 119.4(4)
C15 C14 H14 120.3
C13 C14 H14 120.3
C14 C15 C10 120.3(4)
C14 C15 H15 119.9
C10 C15 H15 119.9
N5 C16 N6 118.7(4)
N5 C16 S4 129.9(3)
N6 C16 S4 111.3(3)
O6 C17 N6 124.2(4)
O6 C17 C18 124.6(4)
N6 C17 C18 111.2(4)
C17 C18 S4 108.0(3)
C17 C18 H18A 110.1
S4 C18 H18A 110.1
C17 C18 H18B 110.1
S4 C18 H18B 110.1
H18A C18 H18B 108.4
H71 O7 H72 98(6)
H81 O8 H82 94(7)

loop_
_geom_bond_atom_site_label_1
_geom_bond_atom_site_label_2
_geom_bond_distance
Cl1 C4 1.744(4)
S1 O1 1.422(3)
S1 O2 1.438(3)
S1 N1 1.644(4)
S1 C1 1.770(4)
S2 C7 1.741(4)
S2 C9 1.808(5)
O3 C8 1.202(5)
N1 N2 1.440(5)
N1 H1N 0.842(19)
N2 C7 1.285(5)
N3 C7 1.370(5)
N3 C8 1.374(5)
N3 H3N 0.851(19)
C1 C6 1.377(6)
C1 C2 1.385(6)
C2 C3 1.389(6)
C2 H2 0.9300
C3 C4 1.366(6)
C3 H3 0.9300
C4 C5 1.379(6)
C5 C6 1.381(6)
C5 H5 0.9300
C6 H6 0.9300
C8 C9 1.503(6)
C9 H9A 0.9700
C9 H9B 0.9700
Cl2 C13 1.737(5)
S3 O4 1.426(3)
S3 O5 1.441(3)
S3 N4 1.649(4)
S3 C10 1.759(5)
S4 C16 1.746(4)
S4 C18 1.812(5)
O6 C17 1.218(6)
N4 N5 1.442(5)
N4 H4N 0.850(19)
N5 C16 1.276(5)
N6 C17 1.353(6)
N6 C16 1.381(5)
N6 H6N 0.851(19)
C10 C11 1.389(6)
C10 C15 1.390(6)
C11 C12 1.369(7)
C11 H11 0.9300
C12 C13 1.368(6)
C12 H12 0.9300
C13 C14 1.380(6)
C14 C15 1.368(6)
C14 H14 0.9300
C15 H15 0.9300
C17 C18 1.498(7)
C18 H18A 0.9700
C18 H18B 0.9700
O7 H71 0.82(2)
O7 H72 0.82(2)
O8 H81 0.82(2)
O8 H82 0.83(2)

loop_
_geom_hbond_atom_site_label_D
_geom_hbond_atom_site_label_H
_geom_hbond_atom_site_label_A
_geom_hbond_site_symmetry_A
_geom_hbond_distance_DH
_geom_hbond_distance_HA
_geom_hbond_distance_DA
_geom_hbond_angle_DHA
N1 H1N O7 1_465 0.842(19) 2.07(2) 2.900(6) 168(4)
N3 H3N N5 1_455 0.851(19) 2.07(2) 2.895(5) 162(4)
C9 H9B O2 1_455 0.97 2.42 3.236(6) 141.1
N4 H4N O8 . 0.850(19) 1.95(2) 2.788(6) 168(4)
N6 H6N N2 1_655 0.851(19) 1.97(2) 2.808(5) 170(4)
C15 H15 O1 1_545 0.93 2.55 3.355(5) 144.7
O7 H71 O5 . 0.82(2) 2.08(3) 2.868(5) 162(6)
O7 H72 O6 1_545 0.82(2) 1.99(2) 2.810(5) 174(6)
O8 H81 O4 1_455 0.82(2) 2.35(6) 2.987(6) 136(7)
O8 H81 O7 1_455 0.82(2) 2.50(7) 3.034(7) 124(7)
O8 H82 O3 1_655 0.83(2) 2.37(3) 3.159(7) 159(8)

loop_
_geom_torsion_atom_site_label_1
_geom_torsion_atom_site_label_2
_geom_torsion_atom_site_label_3
_geom_torsion_atom_site_label_4
_geom_torsion
O1 S1 N1 N2 172.9(3)
O2 S1 N1 N2 -58.6(3)
C1 S1 N1 N2 57.0(3)
S1 N1 N2 C7 111.8(3)
O1 S1 C1 C6 -22.2(4)
O2 S1 C1 C6 -154.2(4)
N1 S1 C1 C6 91.6(4)
O1 S1 C1 C2 158.0(3)
O2 S1 C1 C2 26.0(4)
N1 S1 C1 C2 -88.2(4)
C6 C1 C2 C3 -1.2(6)
S1 C1 C2 C3 178.6(3)
C1 C2 C3 C4 -0.1(6)
C2 C3 C4 C5 1.2(7)
C2 C3 C4 Cl1 -177.7(3)
C3 C4 C5 C6 -1.1(7)
Cl1 C4 C5 C6 177.9(4)
C2 C1 C6 C5 1.4(7)
S1 C1 C6 C5 -178.4(4)
C4 C5 C6 C1 -0.3(7)
N1 N2 C7 N3 -176.1(3)
N1 N2 C7 S2 5.0(5)
C8 N3 C7 N2 178.3(4)
C8 N3 C7 S2 -2.6(5)
C9 S2 C7 N2 -179.0(4)
C9 S2 C7 N3 2.0(3)
C7 N3 C8 O3 -178.6(4)
C7 N3 C8 C9 1.6(5)
O3 C8 C9 S2 -179.7(4)
N3 C8 C9 S2 0.0(5)
C7 S2 C9 C8 -1.1(3)
O4 S3 N4 N5 -59.2(3)
O5 S3 N4 N5 173.2(3)
C10 S3 N4 N5 57.6(3)
S3 N4 N5 C16 109.7(3)
O4 S3 C10 C11 23.0(4)
O5 S3 C10 C11 154.4(3)
N4 S3 C10 C11 -93.5(4)
O4 S3 C10 C15 -157.6(3)
O5 S3 C10 C15 -26.3(4)
N4 S3 C10 C15 85.8(4)
C15 C10 C11 C12 -0.4(7)
S3 C10 C11 C12 179.0(4)
C10 C11 C12 C13 0.6(7)
C11 C12 C13 C14 0.2(7)
C11 C12 C13 Cl2 -179.1(3)
C12 C13 C14 C15 -1.2(7)
Cl2 C13 C14 C15 178.1(4)
C13 C14 C15 C10 1.3(7)
C11 C10 C15 C14 -0.6(7)
S3 C10 C15 C14 -179.9(4)
N4 N5 C16 N6 -179.6(3)
N4 N5 C16 S4 0.8(5)
C17 N6 C16 N5 -174.4(4)
C17 N6 C16 S4 5.3(5)
C18 S4 C16 N5 174.5(4)
C18 S4 C16 N6 -5.1(3)
C16 N6 C17 O6 177.6(4)
C16 N6 C17 C18 -2.1(5)
O6 C17 C18 S4 178.5(4)
N6 C17 C18 S4 -1.8(5)
C16 S4 C18 C17 3.9(3)

_cod_database_fobs_code 2242673
